data_7224903
loop_
_publ_author_name
'Wang, Zhi'
'Jagli\<ci\'c, Zvonko'
'Han, Lu-Lu'
'Zhuang, Gui-Lin'
'Luo, Geng-Geng'
'Zeng, Su-Yuan'
'Tung, Chen-Ho'
'Sun, Di'

_publ_section_title
;
 Octanuclear Ni(ii) cubes based on halogen-substituted pyrazolates:
 synthesis, structure, electrochemistry and magnetism
;
_journal_issue 19
_journal_name_full CrystEngComm
_journal_page_first 3462
_journal_paper_doi 10.1039/C6CE00528D
_journal_volume 18
_journal_year 2016
_chemical_formula_sum 'C56 H78 Cl12 N28 Ni8 O6'
_chemical_formula_weight 2134.54
_chemical_name_systematic
; 
 ? 
;
_space_group_crystal_system tetragonal
_space_group_IT_number 128
_space_group_name_Hall '-P 4 2n'
_space_group_name_H-M_alt 'P 4/m n c'
_symmetry_space_group_name_Hall '-P 4 2n'
_symmetry_space_group_name_H-M 'P 4/m n c'
_atom_sites_solution_hydrogens geom
_atom_sites_solution_primary direct
_atom_sites_solution_secondary difmap
_audit_creation_method SHELXL-97
_cell_angle_alpha 90.00
_cell_angle_beta 90.00
_cell_angle_gamma 90.00
_cell_formula_units_Z 2
_cell_length_a 11.786(2)
_cell_length_b 11.786
_cell_length_c 29.019(6)
_cell_measurement_temperature 298(2)
_cell_volume 4031.0(11)
_computing_structure_refinement 'SHELXL-97 (Sheldrick, 1997)'
_computing_structure_solution 'SHELXS-97 (Sheldrick, 1990)'
_diffrn_ambient_temperature 298(2)
_diffrn_measured_fraction_theta_full 0.996
_diffrn_measured_fraction_theta_max 0.996
_diffrn_measurement_device_type 'Bruker Apex II'
_diffrn_radiation_monochromator graphite
_diffrn_radiation_source 'fine-focus sealed tube'
_diffrn_radiation_type MoK\a
_diffrn_radiation_wavelength 0.71073
_diffrn_reflns_av_R_equivalents 0.0571
_diffrn_reflns_av_sigmaI/netI 0.0275
_diffrn_reflns_limit_h_max 14
_diffrn_reflns_limit_h_min -14
_diffrn_reflns_limit_k_max 14
_diffrn_reflns_limit_k_min -11
_diffrn_reflns_limit_l_max 32
_diffrn_reflns_limit_l_min -34
_diffrn_reflns_number 18247
_diffrn_reflns_theta_full 24.99
_diffrn_reflns_theta_max 24.99
_diffrn_reflns_theta_min 1.40
_exptl_absorpt_coefficient_mu 2.289
_exptl_absorpt_correction_T_max 0.8942
_exptl_absorpt_correction_T_min 0.8381
_exptl_absorpt_correction_type multi-scan
_exptl_absorpt_process_details SADABS
_exptl_crystal_colour GREEN
_exptl_crystal_density_diffrn 1.759
_exptl_crystal_density_method 'not measured'
_exptl_crystal_description NEEDLE
_exptl_crystal_F_000 2172
_exptl_crystal_size_max 0.08
_exptl_crystal_size_mid 0.05
_exptl_crystal_size_min 0.05
_refine_diff_density_max 1.330
_refine_diff_density_min -0.408
_refine_diff_density_rms 0.074
_refine_ls_extinction_method none
_refine_ls_goodness_of_fit_ref 1.034
_refine_ls_hydrogen_treatment mixed
_refine_ls_matrix_type full
_refine_ls_number_parameters 145
_refine_ls_number_reflns 1816
_refine_ls_number_restraints 24
_refine_ls_restrained_S_all 1.036
_refine_ls_R_factor_all 0.0486
_refine_ls_R_factor_gt 0.0354
_refine_ls_shift/su_max 0.001
_refine_ls_shift/su_mean 0.000
_refine_ls_structure_factor_coef Fsqd
_refine_ls_weighting_details 'calc w=1/[\s^2^(Fo^2^)+(0.0405P)^2^+8.7494P] where P=(Fo^2^+2Fc^2^)/3'
_refine_ls_weighting_scheme calc
_refine_ls_wR_factor_gt 0.0852
_refine_ls_wR_factor_ref 0.0930
_reflns_number_gt 1457
_reflns_number_total 1816
_reflns_threshold_expression >2sigma(I)
_cod_data_source_file c6ce00528d2.cif
_cod_data_source_block p1
_cod_depositor_comments
;
The following automatic conversions were performed:

'_exptl_absorpt_correction_type' value 'MULTI-SCAN' changed to
'multi-scan' according to
/usr/data/users/saulius/crontab/automatic-downloads/rss-feeds/RSC/lib/dictionaries/cif_core.dic
dictionary named 'cif_core.dic' version 2.4.2 from 2011-04-26.

Automatic conversion script
Id: cif_fix_values 4268 2015-11-12 08:31:59Z antanas 

 Adding full bibliography for 7224903--7224905.cif.
;
_cod_original_cell_volume 4031.3(12)
_cod_database_code 7224903

loop_
_symmetry_equiv_pos_as_xyz
'x, y, z'
'-y, x, z'
'x+1/2, -y+1/2, -z+1/2'
'-x, -y, z'
'-y+1/2, -x+1/2, -z+1/2'
'y+1/2, x+1/2, -z+1/2'
'y, -x, z'
'-x+1/2, y+1/2, -z+1/2'
'-x, -y, -z'
'y, -x, -z'
'-x-1/2, y-1/2, z-1/2'
'x, y, -z'
'y-1/2, x-1/2, z-1/2'
'-y-1/2, -x-1/2, z-1/2'
'-y, x, -z'
'x-1/2, -y-1/2, z-1/2'

loop_
_atom_site_label
_atom_site_type_symbol
_atom_site_fract_x
_atom_site_fract_y
_atom_site_fract_z
_atom_site_U_iso_or_equiv
_atom_site_adp_type
_atom_site_occupancy
_atom_site_symmetry_multiplicity
_atom_site_calc_flag
_atom_site_refinement_flags
Ni1 Ni 0.56571(4) 0.33240(4) 0.448656(15) 0.02424(17) Uani 1 1 d .
Cl1 Cl 0.95919(12) 0.30839(14) 0.32305(6) 0.0857(5) Uani 1 1 d .
Cl2 Cl 0.74362(15) -0.11603(12) 0.5000 0.0551(5) Uani 1 2 d S
O1 O 0.6556(3) 0.4310(3) 0.5000 0.0243(8) Uani 1 2 d S
H1 H 0.714(5) 0.409(4) 0.5000 0.021(16) Uiso 1 2 d S
O2 O 0.5000 0.5000 0.43078(17) 0.0266(11) Uani 1 4 d S
H2 H 0.5000 0.5000 0.4076 0.032 Uiso 1 4 d SR
N1 N 0.6981(3) 0.3503(3) 0.40368(10) 0.0312(7) Uani 1 1 d .
N2 N 0.7414(3) 0.4574(3) 0.40338(11) 0.0319(7) Uani 1 1 d .
N3 N 0.6190(3) 0.1840(2) 0.47668(10) 0.0313(7) Uani 1 1 d .
C1 C 0.7648(4) 0.2859(4) 0.37664(14) 0.0423(10) Uani 1 1 d .
H1A H 0.7543 0.2090 0.3707 0.051 Uiso 1 1 calc R
C2 C 0.8500(3) 0.3509(4) 0.35931(16) 0.0438(11) Uani 1 1 d .
C3 C 0.8329(3) 0.4580(4) 0.37625(14) 0.0407(10) Uani 1 1 d .
H3 H 0.8778 0.5209 0.3699 0.049 Uiso 1 1 calc R
C4 C 0.6586(3) 0.0835(3) 0.46224(15) 0.0377(9) Uani 1 1 d .
H4 H 0.6671 0.0617 0.4316 0.045 Uiso 1 1 calc R
C5 C 0.6847(5) 0.0181(4) 0.5000 0.0350(13) Uani 1 2 d S
N5 N 0.5000 0.5000 0.2739(5) 0.159(4) Uani 1 4 d SU
H5 H 0.5000 0.5000 0.2438 0.191 Uiso 1 4 d SR
C8 C 0.373(2) 0.536(2) 0.2814(6) 0.162(4) Uani 0.50 1 d PU
H8A H 0.3477 0.5229 0.3124 0.195 Uiso 0.50 1 d PR
H8B H 0.3229 0.5002 0.2598 0.195 Uiso 0.50 1 d PR
C8A C 0.435(3) 0.586(2) 0.3024(6) 0.166(4) Uani 0.50 1 d PU
H8AA H 0.4864 0.6195 0.3242 0.199 Uiso 0.50 1 d PR
H8C H 0.3742 0.5507 0.3189 0.199 Uiso 0.50 1 d PR
C9 C 0.3887(10) 0.6823(10) 0.2706(3) 0.173(4) Uani 1 1 d U
H9B H 0.3185 0.7231 0.2732 0.260 Uiso 1 1 d R
H8AB H 0.4425 0.7126 0.2922 0.260 Uiso 1 1 d R
H9A H 0.4179 0.6901 0.2399 0.260 Uiso 1 1 d R
N4 N 0.5000 0.5000 0.1728(5) 0.108(4) Uani 1 4 d S
C6 C 0.5000 0.5000 0.1334(5) 0.085(4) Uani 1 4 d S
C7 C 0.5000 0.5000 0.0842(5) 0.128(6) Uani 1 4 d S
H7A H 0.4235 0.4858 0.0745 0.153 Uiso 0.25 1 d PR
H7C H 0.5463 0.4407 0.0715 0.153 Uiso 0.25 1 d PR
H7B H 0.5218 0.5720 0.0715 0.153 Uiso 0.25 1 d PR

loop_
_atom_site_aniso_label
_atom_site_aniso_U_11
_atom_site_aniso_U_22
_atom_site_aniso_U_33
_atom_site_aniso_U_23
_atom_site_aniso_U_13
_atom_site_aniso_U_12
Ni1 0.0212(3) 0.0199(3) 0.0316(3) -0.00134(19) -0.00061(19) 0.00033(17)
Cl1 0.0625(9) 0.0911(11) 0.1036(11) -0.0497(9) 0.0464(8) -0.0103(7)
Cl2 0.0587(10) 0.0219(7) 0.0847(12) 0.000 0.000 0.0130(7)
O1 0.0173(19) 0.0215(18) 0.034(2) 0.000 0.000 0.0019(15)
O2 0.0246(16) 0.0246(16) 0.031(3) 0.000 0.000 0.000
N1 0.0308(17) 0.0272(17) 0.0356(17) -0.0043(14) 0.0029(14) 0.0008(13)
N2 0.0280(17) 0.0299(18) 0.0378(18) -0.0028(14) 0.0055(14) -0.0022(13)
N3 0.0310(17) 0.0233(16) 0.0396(17) -0.0021(13) -0.0019(14) 0.0013(13)
C1 0.043(2) 0.033(2) 0.051(3) -0.013(2) 0.007(2) 0.0014(18)
C2 0.034(2) 0.047(3) 0.050(3) -0.018(2) 0.015(2) -0.0028(19)
C3 0.035(2) 0.040(2) 0.047(2) -0.0065(19) 0.0131(19) -0.0085(17)
C4 0.039(2) 0.029(2) 0.045(2) -0.0065(18) -0.0002(19) 0.0044(18)
C5 0.031(3) 0.019(3) 0.055(4) 0.000 0.000 0.000(2)
N5 0.191(6) 0.191(6) 0.096(6) 0.000 0.000 0.000
C8 0.195(7) 0.193(7) 0.099(7) 0.001(3) -0.001(3) 0.000(3)
C8A 0.198(7) 0.195(7) 0.105(6) 0.002(3) 0.003(3) 0.003(3)
C9 0.205(7) 0.202(7) 0.114(6) 0.001(4) 0.010(4) 0.008(5)
N4 0.117(7) 0.117(7) 0.089(9) 0.000 0.000 0.000
C6 0.092(6) 0.092(6) 0.072(9) 0.000 0.000 0.000
C7 0.148(10) 0.148(10) 0.087(11) 0.000 0.000 0.000

loop_
_atom_type_symbol
_atom_type_description
_atom_type_scat_dispersion_real
_atom_type_scat_dispersion_imag
_atom_type_scat_source
C C 0.0033 0.0016 'International Tables Vol C Tables 4.2.6.8 and 6.1.1.4'
H H 0.0000 0.0000 'International Tables Vol C Tables 4.2.6.8 and 6.1.1.4'
Cl Cl 0.1484 0.1585 'International Tables Vol C Tables 4.2.6.8 and 6.1.1.4'
N N 0.0061 0.0033 'International Tables Vol C Tables 4.2.6.8 and 6.1.1.4'
Ni Ni 0.3393 1.1124 'International Tables Vol C Tables 4.2.6.8 and 6.1.1.4'
O O 0.0106 0.0060 'International Tables Vol C Tables 4.2.6.8 and 6.1.1.4'

loop_
_geom_angle_atom_site_label_1
_geom_angle_atom_site_label_2
_geom_angle_atom_site_label_3
_geom_angle
_geom_angle_site_symmetry_1
_geom_angle_site_symmetry_3
N2 Ni1 N3 94.88(12) 7_565 .
N2 Ni1 N1 96.38(12) 7_565 .
N3 Ni1 N1 96.22(12) . .
N2 Ni1 O1 169.60(13) 7_565 .
N3 Ni1 O1 92.02(12) . .
N1 Ni1 O1 90.59(12) . .
N2 Ni1 O1 90.68(12) 7_565 10_566
N3 Ni1 O1 90.42(12) . 10_566
N1 Ni1 O1 169.85(13) . 10_566
O1 Ni1 O1 81.48(15) . 10_566
N2 Ni1 O2 90.61(12) 7_565 .
N3 Ni1 O2 169.98(15) . .
N1 Ni1 O2 91.48(12) . .
O1 Ni1 O2 81.48(13) . .
O1 Ni1 O2 81.12(13) 10_566 .
N2 Ni1 Ni1 130.38(9) 7_565 12_556
N3 Ni1 Ni1 66.37(9) . 12_556
N1 Ni1 Ni1 129.65(9) . 12_556
O1 Ni1 Ni1 46.55(6) . 12_556
O1 Ni1 Ni1 46.94(6) 10_566 12_556
O2 Ni1 Ni1 103.74(12) . 12_556
Ni1 O1 Ni1 86.91(12) . 12_556
Ni1 O1 Ni1 87.27(5) . 2_655
Ni1 O1 Ni1 153.06(19) 12_556 2_655
Ni1 O1 Ni1 153.06(19) . 15_656
Ni1 O1 Ni1 87.27(5) 12_556 15_656
Ni1 O1 Ni1 86.12(12) 2_655 15_656
Ni1 O2 Ni1 86.77(6) 7_565 4_665
Ni1 O2 Ni1 86.77(6) 7_565 .
Ni1 O2 Ni1 152.5(2) 4_665 .
Ni1 O2 Ni1 152.5(2) 7_565 2_655
Ni1 O2 Ni1 86.77(6) 4_665 2_655
Ni1 O2 Ni1 86.77(6) . 2_655
C1 N1 N2 107.5(3) . .
C1 N1 Ni1 139.5(3) . .
N2 N1 Ni1 112.7(2) . .
C3 N2 N1 108.1(3) . .
C3 N2 Ni1 136.5(3) . 2_655
N1 N2 Ni1 114.8(2) . 2_655
C4 N3 N3 108.2(2) . 12_556
C4 N3 Ni1 138.1(3) . .
N3 N3 Ni1 113.63(9) 12_556 .
N1 C1 C2 109.2(4) . .
C1 C2 C3 106.1(4) . .
C1 C2 Cl1 127.5(3) . .
C3 C2 Cl1 126.3(3) . .
N2 C3 C2 109.0(4) . .
N3 C4 C5 108.9(4) . .
C4 C5 C4 105.7(5) 12_556 .
C4 C5 Cl2 127.1(2) 12_556 .
C4 C5 Cl2 127.1(2) . .
C8A N5 C8A 72.7(8) 2_655 .
C8A N5 C8A 114.0(17) 2_655 7_565
C8A N5 C8A 72.7(8) . 7_565
C8A N5 C8A 72.7(8) 2_655 4_665
C8A N5 C8A 114.0(17) . 4_665
C8A N5 C8A 72.7(8) 7_565 4_665
C8A N5 C8 115.2(15) . 2_655
C8A N5 C8 125.9(15) 7_565 2_655
C8A N5 C8 54.8(14) 4_665 2_655
C8A N5 C8 125.9(15) 2_655 7_565
C8A N5 C8 54.8(14) . 7_565
C8A N5 C8 115.2(15) 4_665 7_565
C8 N5 C8 164.1(19) 2_655 7_565
C8A N5 C8 54.8(14) 2_655 .
C8A N5 C8 115.2(15) 7_565 .
C8A N5 C8 125.9(15) 4_665 .
C8 N5 C8 88.9(3) 2_655 .
C8 N5 C8 88.9(3) 7_565 .
C8A N5 C8 115.2(15) 2_655 4_665
C8A N5 C8 125.9(15) . 4_665
C8A N5 C8 54.8(14) 7_565 4_665
C8 N5 C8 88.9(3) 2_655 4_665
C8 N5 C8 88.9(3) 7_565 4_665
C8 N5 C8 164.1(19) . 4_665
C8A C8 C8A 89(2) . 2_655
C8A C8 N5 65.8(18) . .
C8A C8 N5 60.4(15) 2_655 .
C8A C8 C9 61.0(15) . .
C8A C8 C9 149.1(19) 2_655 .
N5 C8 C9 98.0(13) . .
C8A C8 C9 143(2) . 2_655
C8A C8 C9 54.2(10) 2_655 2_655
N5 C8 C9 93.1(13) . 2_655
C9 C8 C9 155.6(14) . 2_655
C8 C8A C8 120(3) . 7_565
C8 C8A N5 71.7(18) . .
C8 C8A N5 64.8(14) 7_565 .
C8 C8A C9 80(2) . .
C8 C8A C9 78.1(19) 7_565 .
N5 C8A C9 110.0(13) . .
C8 C8A C8A 52(2) . 2_655
C8 C8A C8A 117.1(15) 7_565 2_655
N5 C8A C8A 53.6(4) . 2_655
C9 C8A C8A 132(2) . 2_655
C8 C8A C8A 125.3(19) . 7_565
N5 C8A C8A 53.6(4) . 7_565
C9 C8A C8A 117(3) . 7_565
C8A C8A C8A 90.000(8) 2_655 7_565
C8A C9 C8 47.6(14) . 7_565
C8 C9 C8 74.5(15) . 7_565

loop_
_geom_bond_atom_site_label_1
_geom_bond_atom_site_label_2
_geom_bond_distance
_geom_bond_site_symmetry_2
Ni1 N2 2.028(3) 7_565
Ni1 N3 2.029(3) .
Ni1 N1 2.045(3) .
Ni1 O1 2.166(2) .
Ni1 O1 2.182(2) 10_566
Ni1 O2 2.1842(12) .
Ni1 Ni1 2.9799(11) 12_556
Cl1 C2 1.736(4) .
Cl2 C5 1.726(5) .
O1 Ni1 2.166(2) 12_556
O1 Ni1 2.182(2) 2_655
O1 Ni1 2.182(2) 15_656
O2 Ni1 2.1842(13) 7_565
O2 Ni1 2.1842(12) 4_665
O2 Ni1 2.1842(13) 2_655
N1 C1 1.345(5) .
N1 N2 1.361(4) .
N2 C3 1.336(5) .
N2 Ni1 2.028(3) 2_655
N3 C4 1.340(5) .
N3 N3 1.353(6) 12_556
C1 C2 1.359(6) .
C2 C3 1.370(6) .
C4 C5 1.375(5) .
C5 C4 1.375(5) 12_556
N5 C8A 1.51(2) 2_655
N5 C8A 1.51(2) .
N5 C8A 1.51(2) 7_565
N5 C8A 1.51(2) 4_665
N5 C8 1.58(2) 2_655
N5 C8 1.58(2) 7_565
N5 C8 1.58(2) .
N5 C8 1.58(2) 4_665
C8 C8A 1.12(3) .
C8 C8A 1.42(3) 2_655
C8 C9 1.76(3) .
C8 C9 1.88(3) 2_655
C8A C8 1.42(3) 7_565
C8A C9 1.562(19) .
C8A C8A 1.79(3) 2_655
C8A C8A 1.79(3) 7_565
C9 C8 1.88(3) 7_565
N4 C6 1.143(15) .
C6 C7 1.429(19) .
